data_4081793
loop_
_publ_author_name
'El-Zoghbi, Ibrahim'
'Kebdani, Myriam'
'Whitehorne, Todd J. J.'
'Schaper, Frank'

_publ_section_title
;
 Selective and Nonselective Aza-Michael Additions Catalyzed by a Chiral
 Zirconium Bis-Diketiminate Complex
;
_journal_issue 23
_journal_name_full Organometallics
_journal_page_first 6986
_journal_paper_doi 10.1021/om400544z
_journal_volume 32
_journal_year 2013
_chemical_compound_source 'Synthesized by the authors. See text'
_chemical_formula_sum 'C34 H42 F6 N4 O6 S2 Zr'
_chemical_formula_weight 872.05
_chemical_name_systematic
;
 ?
;
_space_group_crystal_system orthorhombic
_space_group_IT_number 33
_space_group_name_Hall 'P 2c -2n'
_space_group_name_H-M_alt 'P n a 21'
_symmetry_space_group_name_Hall 'P 2c -2n'
_symmetry_space_group_name_H-M 'P n a 21'
_atom_sites_solution_hydrogens geom
_atom_sites_solution_primary direct
_atom_sites_solution_secondary difmap
_audit_creation_method SHELXL-2013
_cell_angle_alpha 90
_cell_angle_beta 90
_cell_angle_gamma 90
_cell_formula_units_Z 8
_cell_length_a 38.0942(10)
_cell_length_b 11.4367(4)
_cell_length_c 17.0337(5)
_cell_measurement_reflns_used 7542
_cell_measurement_temperature 100
_cell_measurement_theta_max 69.92
_cell_measurement_theta_min 3.48
_cell_volume 7421.1(4)
_computing_cell_refinement 'SAINT V8.30C(Bruker AXS)'
_computing_data_collection 'APEX2  (Bruker AXS)'
_computing_data_reduction 'SAINT V8.30C(Bruker AXS)'
_computing_molecular_graphics 'SHELXTL  (Bruker AXS, 2003)'
_computing_publication_material 'UdMX (Maris, 2004)'
_computing_structure_refinement 'SHELXL97 (Sheldrick, 2008)'
_computing_structure_solution 'SHELXS97 (Sheldrick, 2008)'
_diffrn_ambient_temperature 100
_diffrn_detector_area_resol_mean 8.3
_diffrn_measured_fraction_theta_full 1.000
_diffrn_measured_fraction_theta_max 0.995
_diffrn_measurement_device_type 'Bruker APEX II'
_diffrn_measurement_method \w
_diffrn_radiation_monochromator 'Quazar MX'
_diffrn_radiation_source 'Incoatec I\muS Microsource '
_diffrn_radiation_type CuK\a
_diffrn_radiation_wavelength 1.54178
_diffrn_reflns_av_R_equivalents 0.095
_diffrn_reflns_av_unetI/netI 0.0584
_diffrn_reflns_Laue_measured_fraction_full 1.000
_diffrn_reflns_Laue_measured_fraction_max 0.995
_diffrn_reflns_limit_h_max 46
_diffrn_reflns_limit_h_min -46
_diffrn_reflns_limit_k_max 14
_diffrn_reflns_limit_k_min -14
_diffrn_reflns_limit_l_max 20
_diffrn_reflns_limit_l_min -20
_diffrn_reflns_number 103102
_diffrn_reflns_point_group_measured_fraction_full 1.000
_diffrn_reflns_point_group_measured_fraction_max 0.996
_diffrn_reflns_theta_full 67.679
_diffrn_reflns_theta_max 71.867
_diffrn_reflns_theta_min 2.320
_exptl_absorpt_coefficient_mu 4.186
_exptl_absorpt_correction_T_max 0.7535
_exptl_absorpt_correction_T_min 0.5817
_exptl_absorpt_correction_type multi-scan
_exptl_absorpt_process_details 'Sadabs (Sheldrick, 2012)'
_exptl_crystal_colour Colorless
_exptl_crystal_density_diffrn 1.561
_exptl_crystal_description block
_exptl_crystal_F_000 3584
_exptl_crystal_size_max 0.08
_exptl_crystal_size_mid 0.06
_exptl_crystal_size_min 0.06
_refine_ls_abs_structure_details 'Flack, H.D. and Schwarzenbach, D. (1999), XXXX Friedel Pairs'
_refine_ls_abs_structure_Flack 0.32(2)
_refine_ls_extinction_method none
_refine_ls_goodness_of_fit_ref 1.034
_refine_ls_hydrogen_treatment constr
_refine_ls_matrix_type full
_refine_ls_number_parameters 972
_refine_ls_number_reflns 14451
_refine_ls_number_restraints 1
_refine_ls_restrained_S_all 1.034
_refine_ls_R_factor_all 0.0847
_refine_ls_R_factor_gt 0.0728
_refine_ls_shift/su_max 0.001
_refine_ls_shift/su_mean 0.000
_refine_ls_structure_factor_coef Fsqd
_refine_ls_weighting_details
;
 w=1/[\s^2^(Fo^2^)+(0.1495P)^2^+1.0871P]
 where P=(Fo^2^+2Fc^2^)/3
;
_refine_ls_weighting_scheme calc
_refine_ls_wR_factor_gt 0.1882
_refine_ls_wR_factor_ref 0.2023
_reflns_Friedel_coverage 0.931
_reflns_Friedel_fraction_full 1.000
_reflns_Friedel_fraction_max 0.996
_reflns_number_gt 12216
_reflns_number_total 14451
_cod_data_source_file om400544z_si_002.cif
_cod_data_source_block TODD31
_cod_original_sg_symbol_H-M Pna21
_cod_database_code 4081793
_shelx_space_group_comment
;
The symmetry employed for this shelxl refinement is uniquely defined
by the following loop, which should always be used as a source of
symmetry information in preference to the above space-group names.
They are only intended as comments.
;
_shelx_estimated_absorpt_t_min 0.731
_shelx_estimated_absorpt_t_max 0.787

loop_
_space_group_symop_operation_xyz
'x, y, z'
'-x, -y, z+1/2'
'-x+1/2, y+1/2, z+1/2'
'x+1/2, -y+1/2, z'

loop_
_atom_site_label
_atom_site_type_symbol
_atom_site_fract_x
_atom_site_fract_y
_atom_site_fract_z
_atom_site_U_iso_or_equiv
_atom_site_adp_type
_atom_site_occupancy
_atom_site_site_symmetry_order
_atom_site_calc_flag
_atom_site_refinement_flags_posn
_atom_site_refinement_flags_adp
Zr1 Zr 0.55543(2) 0.75746(7) 0.07090(5) 0.0280(2) Uani 1 1 d . .
Zr2 Zr 0.80557(2) 0.73484(7) 0.92197(4) 0.0244(2) Uani 1 1 d . .
F34A F 0.4889(2) 1.1389(9) 0.0634(6) 0.079(3) Uani 1 1 d . .
F35A F 0.6336(3) 1.0774(10) 0.0105(12) 0.141(7) Uani 1 1 d . .
F74A F 0.85970(19) 1.1146(6) 0.9199(5) 0.0515(16) Uani 1 1 d . .
F75A F 0.71455(19) 1.0192(8) 0.8394(5) 0.057(2) Uani 1 1 d . .
F34B F 0.4990(3) 1.2190(9) 0.1737(7) 0.084(3) Uani 1 1 d . .
F35B F 0.6861(2) 1.0245(9) 0.0276(6) 0.077(3) Uani 1 1 d . .
F74B F 0.8862(2) 1.0449(7) 1.0218(4) 0.0524(18) Uani 1 1 d . .
F75B F 0.7264(2) 1.0756(6) 0.7215(5) 0.0516(18) Uani 1 1 d . .
F34C F 0.4692(2) 1.0578(9) 0.1654(7) 0.080(3) Uani 1 1 d . .
F35C F 0.6546(3) 0.9551(13) -0.0655(6) 0.104(4) Uani 1 1 d . .
F74C F 0.91622(18) 1.0964(6) 0.9203(5) 0.0561(19) Uani 1 1 d . .
F75C F 0.7147(2) 0.8956(7) 0.7448(5) 0.062(2) Uani 1 1 d . .
N1 N 0.5493(3) 0.8213(10) -0.0569(6) 0.042(2) Uani 1 1 d . .
N2 N 0.5548(2) 0.5978(9) 0.0072(6) 0.041(2) Uani 1 1 d . .
N3 N 0.5929(2) 0.6359(9) 0.1207(6) 0.038(2) Uani 1 1 d . .
N4 N 0.5249(2) 0.6895(10) 0.1676(6) 0.043(2) Uani 1 1 d . .
N11 N 0.7939(2) 0.8321(8) 1.0353(5) 0.0322(19) Uani 1 1 d . .
N12 N 0.8149(2) 0.6017(7) 1.0101(5) 0.0309(18) Uani 1 1 d . .
N13 N 0.8488(2) 0.6233(8) 0.8865(6) 0.0313(18) Uani 1 1 d . .
N14 N 0.7786(2) 0.6146(8) 0.8426(5) 0.0294(17) Uani 1 1 d . .
O1 O 0.5634(3) 1.1150(8) 0.1180(6) 0.053(2) Uani 1 1 d . .
O2 O 0.5376(3) 1.0089(9) 0.2291(6) 0.059(3) Uani 1 1 d . .
O3 O 0.5312(2) 0.9299(7) 0.1005(5) 0.0417(18) Uani 1 1 d . .
O4 O 0.6455(3) 0.9163(10) 0.1511(6) 0.061(3) Uani 1 1 d . .
O5 O 0.6599(2) 0.7737(8) 0.0461(7) 0.055(2) Uani 1 1 d . .
O6 O 0.6026(2) 0.8642(8) 0.0523(5) 0.044(2) Uani 1 1 d . .
O7 O 0.8866(2) 0.9144(8) 0.8213(5) 0.050(2) Uani 1 1 d . .
O8 O 0.9091(2) 0.8333(8) 0.9445(6) 0.052(2) Uani 1 1 d . .
O9 O 0.84667(18) 0.8671(7) 0.9275(5) 0.0373(16) Uani 1 1 d . .
O10 O 0.7890(3) 0.9143(8) 0.7162(5) 0.052(2) Uani 1 1 d . .
O11 O 0.7916(2) 1.0744(7) 0.8113(5) 0.0435(19) Uani 1 1 d . .
O12 O 0.77669(18) 0.8758(6) 0.8548(4) 0.0320(15) Uani 1 1 d . .
S1 S 0.53755(8) 1.0370(3) 0.14948(19) 0.0445(7) Uani 1 1 d . .
S2 S 0.63988(7) 0.8739(3) 0.07318(18) 0.0404(6) Uani 1 1 d . .
S3 S 0.88286(7) 0.8995(2) 0.90361(17) 0.0364(6) Uani 1 1 d . .
S4 S 0.77740(7) 0.9613(2) 0.78939(16) 0.0368(6) Uani 1 1 d . .
C1 C 0.4925(4) 0.8428(16) -0.1293(9) 0.064(4) Uani 1 1 d . .
H1A H 0.5058 0.8924 -0.1635 0.096 Uiso 1 1 calc R U
H1B H 0.4747 0.8881 -0.1035 0.096 Uiso 1 1 calc R U
H1C H 0.4816 0.7819 -0.1595 0.096 Uiso 1 1 calc R U
C2 C 0.5172(3) 0.7875(13) -0.0668(7) 0.044(3) Uani 1 1 d . .
C3 C 0.5032(3) 0.6976(13) -0.0215(7) 0.044(3) Uani 1 1 d . .
H3 H 0.4807 0.7065 -0.0015 0.053 Uiso 1 1 calc R U
C4 C 0.5210(3) 0.5972(11) -0.0048(8) 0.044(3) Uani 1 1 d . .
C5 C 0.4988(4) 0.4801(16) 0.0073(12) 0.074(5) Uani 1 1 d . .
H5A H 0.5054 0.4440 0.0560 0.111 Uiso 1 1 calc R U
H5B H 0.5034 0.4273 -0.0352 0.111 Uiso 1 1 calc R U
H5C H 0.4743 0.4987 0.0085 0.111 Uiso 1 1 calc R U
C6 C 0.5690(4) 0.8905(13) -0.1114(8) 0.051(3) Uani 1 1 d . .
C17 C 0.6098(4) 0.3165(12) -0.0047(9) 0.057(3) Uani 1 1 d . .
H17A H 0.5944 0.2657 0.0251 0.069 Uiso 1 1 calc R U
H17B H 0.6195 0.2713 -0.0477 0.069 Uiso 1 1 calc R U
C7 C 0.5647(4) 1.0089(13) -0.1189(8) 0.056(3) Uani 1 1 d . .
C8 C 0.5852(5) 1.0717(14) -0.1725(9) 0.063(4) Uani 1 1 d . .
H8 H 0.5825 1.1523 -0.1762 0.075 Uiso 1 1 calc R U
C9 C 0.6092(5) 1.0156(14) -0.2197(10) 0.073(5) Uani 1 1 d . .
H9 H 0.6220 1.0577 -0.2567 0.088 Uiso 1 1 calc R U
C10 C 0.6142(4) 0.8982(14) -0.2122(9) 0.060(4) Uani 1 1 d . .
H10 H 0.6309 0.8609 -0.2431 0.072 Uiso 1 1 calc R U
C11 C 0.5939(4) 0.8313(13) -0.1567(7) 0.050(3) Uani 1 1 d . .
C12 C 0.6015(4) 0.7058(13) -0.1447(8) 0.052(3) Uani 1 1 d . .
H12A H 0.5804 0.6613 -0.1513 0.079 Uiso 1 1 calc R U
H12B H 0.6106 0.6940 -0.0927 0.079 Uiso 1 1 calc R U
H12C H 0.6187 0.6804 -0.1825 0.079 Uiso 1 1 calc R U
C13 C 0.5403(4) 1.0781(12) -0.0666(8) 0.057(3) Uani 1 1 d . .
H13A H 0.5533 1.1085 -0.0227 0.086 Uiso 1 1 calc R U
H13B H 0.5219 1.0282 -0.0479 0.086 Uiso 1 1 calc R U
H13C H 0.5304 1.1417 -0.0959 0.086 Uiso 1 1 calc R U
C14 C 0.6086(3) 0.5455(10) 0.0727(7) 0.043(3) Uani 1 1 d . .
H14 H 0.6244 0.5822 0.0347 0.052 Uiso 1 1 calc R U
C15 C 0.6281(4) 0.4419(13) 0.1125(8) 0.054(3) Uani 1 1 d . .
H15A H 0.6484 0.4704 0.1411 0.065 Uiso 1 1 calc R U
H15B H 0.6126 0.4026 0.1492 0.065 Uiso 1 1 calc R U
C16 C 0.6396(4) 0.3573(13) 0.0481(9) 0.056(3) Uani 1 1 d . .
H16A H 0.6573 0.3953 0.0160 0.067 Uiso 1 1 calc R U
H16B H 0.6504 0.2895 0.0723 0.067 Uiso 1 1 calc R U
C18 C 0.5884(3) 0.4184(12) -0.0380(8) 0.049(3) Uani 1 1 d . .
H18A H 0.6027 0.4633 -0.0744 0.059 Uiso 1 1 calc R U
H18B H 0.5681 0.3889 -0.0660 0.059 Uiso 1 1 calc R U
C19 C 0.5770(3) 0.4941(11) 0.0284(8) 0.046(3) Uani 1 1 d . .
H19 H 0.5636 0.4456 0.0652 0.056 Uiso 1 1 calc R U
C21 C 0.6378(3) 0.6610(12) 0.2254(8) 0.046(3) Uani 1 1 d . .
H21A H 0.6539 0.6279 0.1881 0.069 Uiso 1 1 calc R U
H21B H 0.6350 0.6083 0.2688 0.069 Uiso 1 1 calc R U
H21C H 0.6469 0.7343 0.2440 0.069 Uiso 1 1 calc R U
C22 C 0.6032(3) 0.6805(10) 0.1870(7) 0.037(2) Uani 1 1 d . .
C23 C 0.5776(3) 0.7567(13) 0.2261(8) 0.048(3) Uani 1 1 d . .
H23 H 0.5864 0.8226 0.2514 0.058 Uiso 1 1 calc R U
C24 C 0.5421(4) 0.7401(11) 0.2290(8) 0.044(3) Uani 1 1 d . .
C25 C 0.5226(4) 0.7728(15) 0.3032(8) 0.063(4) Uani 1 1 d . .
H25A H 0.5347 0.8356 0.3292 0.094 Uiso 1 1 calc R U
H25B H 0.5215 0.7063 0.3375 0.094 Uiso 1 1 calc R U
H25C H 0.4992 0.7974 0.2901 0.094 Uiso 1 1 calc R U
C26 C 0.4934(3) 0.6251(12) 0.1820(8) 0.047(3) Uani 1 1 d . .
C27 C 0.4605(3) 0.6695(13) 0.1589(8) 0.049(3) Uani 1 1 d . .
C28 C 0.4319(4) 0.5937(13) 0.1681(10) 0.059(4) Uani 1 1 d . .
H28 H 0.4098 0.6189 0.1523 0.071 Uiso 1 1 calc R U
C29 C 0.4351(4) 0.4829(15) 0.1998(12) 0.072(5) Uani 1 1 d . .
H29 H 0.4159 0.4328 0.2009 0.087 Uiso 1 1 calc R U
C30 C 0.4672(4) 0.4464(15) 0.2301(11) 0.063(4) Uani 1 1 d . .
H30 H 0.4691 0.3756 0.2566 0.076 Uiso 1 1 calc R U
C31 C 0.4977(3) 0.5201(12) 0.2199(8) 0.049(3) Uani 1 1 d . .
C32 C 0.5317(3) 0.4714(13) 0.2446(9) 0.054(3) Uani 1 1 d . .
H32A H 0.5316 0.4593 0.3003 0.080 Uiso 1 1 calc R U
H32B H 0.5502 0.5251 0.2310 0.080 Uiso 1 1 calc R U
H32C H 0.5356 0.3982 0.2184 0.080 Uiso 1 1 calc R U
C33 C 0.4540(3) 0.7873(13) 0.1307(9) 0.052(3) Uani 1 1 d . .
H33A H 0.4484 0.8371 0.1743 0.078 Uiso 1 1 calc R U
H33B H 0.4348 0.7864 0.0943 0.078 Uiso 1 1 calc R U
H33C H 0.4747 0.8163 0.1050 0.078 Uiso 1 1 calc R U
C34 C 0.4963(4) 1.1157(15) 0.1358(9) 0.061(4) Uani 1 1 d . .
C35 C 0.6543(4) 0.9894(13) 0.0084(10) 0.060(4) Uani 1 1 d . .
C41 C 0.7415(3) 0.8281(11) 1.1202(7) 0.036(2) Uani 1 1 d . .
H41A H 0.7397 0.9115 1.1155 0.054 Uiso 1 1 calc R U
H41B H 0.7506 0.8084 1.1710 0.054 Uiso 1 1 calc R U
H41C H 0.7187 0.7937 1.1139 0.054 Uiso 1 1 calc R U
C42 C 0.7652(3) 0.7830(10) 1.0592(6) 0.032(2) Uani 1 1 d . .
C43 C 0.7569(3) 0.6686(10) 1.0243(6) 0.033(2) Uani 1 1 d . .
H43 H 0.7348 0.6565 1.0028 0.039 Uiso 1 1 calc R U
C44 C 0.7820(3) 0.5754(11) 1.0227(6) 0.035(2) Uani 1 1 d . .
C45 C 0.7681(3) 0.4517(11) 1.0319(7) 0.040(3) Uani 1 1 d . .
H45A H 0.7751 0.4212 1.0821 0.061 Uiso 1 1 calc R U
H45B H 0.7775 0.4032 0.9910 0.061 Uiso 1 1 calc R U
H45C H 0.7429 0.4524 1.0286 0.061 Uiso 1 1 calc R U
C46 C 0.8075(3) 0.9308(10) 1.0783(6) 0.033(2) Uani 1 1 d . .
C47 C 0.8301(3) 0.9071(11) 1.1423(6) 0.039(2) Uani 1 1 d . .
C48 C 0.8427(3) 0.9992(12) 1.1849(7) 0.045(3) Uani 1 1 d . .
H48 H 0.8573 0.9857 1.2277 0.054 Uiso 1 1 calc R U
C49 C 0.8338(3) 1.1133(11) 1.1644(7) 0.043(3) Uani 1 1 d . .
H49 H 0.8433 1.1750 1.1930 0.052 Uiso 1 1 calc R U
C50 C 0.8119(3) 1.1371(11) 1.1047(7) 0.041(3) Uani 1 1 d . .
H50 H 0.8066 1.2145 1.0926 0.049 Uiso 1 1 calc R U
C51 C 0.7967(3) 1.0455(10) 1.0599(7) 0.036(2) Uani 1 1 d . .
C52 C 0.7723(3) 1.0743(10) 0.9970(7) 0.041(3) Uani 1 1 d . .
H52A H 0.7582 1.0070 0.9849 0.062 Uiso 1 1 calc R U
H52B H 0.7852 1.0973 0.9511 0.062 Uiso 1 1 calc R U
H52C H 0.7574 1.1374 1.0133 0.062 Uiso 1 1 calc R U
C53 C 0.8397(3) 0.7824(11) 1.1641(7) 0.044(3) Uani 1 1 d . .
H53A H 0.8537 0.7828 1.2110 0.066 Uiso 1 1 calc R U
H53B H 0.8529 0.7476 1.1221 0.066 Uiso 1 1 calc R U
H53C H 0.8187 0.7380 1.1729 0.066 Uiso 1 1 calc R U
C54 C 0.8419(3) 0.5103(10) 1.0015(6) 0.035(2) Uani 1 1 d . .
H54 H 0.8314 0.4425 0.9754 0.042 Uiso 1 1 calc R U
C55 C 0.8594(3) 0.4700(11) 1.0755(8) 0.047(3) Uani 1 1 d . .
H55A H 0.8419 0.4403 1.1119 0.056 Uiso 1 1 calc R U
H55B H 0.8715 0.5348 1.1003 0.056 Uiso 1 1 calc R U
C56 C 0.8857(4) 0.3726(12) 1.0543(9) 0.053(3) Uani 1 1 d . .
H56A H 0.8982 0.3484 1.1012 0.063 Uiso 1 1 calc R U
H56B H 0.8731 0.3053 1.0342 0.063 Uiso 1 1 calc R U
C57 C 0.9120(3) 0.4142(12) 0.9929(8) 0.050(3) Uani 1 1 d . .
H57A H 0.9272 0.4728 1.0163 0.060 Uiso 1 1 calc R U
H57B H 0.9267 0.3487 0.9773 0.060 Uiso 1 1 calc R U
C58 C 0.8950(3) 0.4653(11) 0.9206(8) 0.045(3) Uani 1 1 d . .
H58A H 0.8820 0.4051 0.8929 0.054 Uiso 1 1 calc R U
H58B H 0.9128 0.4960 0.8855 0.054 Uiso 1 1 calc R U
C59 C 0.8698(3) 0.5645(10) 0.9460(7) 0.038(2) Uani 1 1 d . .
H59 H 0.8832 0.6233 0.9751 0.045 Uiso 1 1 calc R U
C61 C 0.8907(3) 0.6454(12) 0.7766(8) 0.045(3) Uani 1 1 d . .
H61A H 0.8956 0.5663 0.7611 0.068 Uiso 1 1 calc R U
H61B H 0.9080 0.6709 0.8138 0.068 Uiso 1 1 calc R U
H61C H 0.8914 0.6952 0.7312 0.068 Uiso 1 1 calc R U
C62 C 0.8554(3) 0.6512(9) 0.8130(6) 0.034(2) Uani 1 1 d . .
C63 C 0.8273(3) 0.6937(11) 0.7671(6) 0.037(2) Uani 1 1 d . .
H63 H 0.8319 0.7530 0.7312 0.044 Uiso 1 1 calc R U
C64 C 0.7919(3) 0.6500(9) 0.7727(6) 0.031(2) Uani 1 1 d . .
C65 C 0.7709(3) 0.6422(11) 0.6984(7) 0.041(3) Uani 1 1 d . .
H65A H 0.7496 0.5998 0.7082 0.061 Uiso 1 1 calc R U
H65B H 0.7844 0.6023 0.6590 0.061 Uiso 1 1 calc R U
H65C H 0.7654 0.7195 0.6803 0.061 Uiso 1 1 calc R U
C66 C 0.7509(3) 0.5316(10) 0.8450(6) 0.034(2) Uani 1 1 d . .
C67 C 0.7159(3) 0.5663(11) 0.8636(7) 0.038(2) Uani 1 1 d . .
C68 C 0.6912(3) 0.4773(13) 0.8725(8) 0.050(3) Uani 1 1 d . .
H68 H 0.6683 0.4967 0.8854 0.060 Uiso 1 1 calc R U
C69 C 0.7000(3) 0.3615(12) 0.8625(8) 0.048(3) Uani 1 1 d . .
H69 H 0.6829 0.3041 0.8691 0.057 Uiso 1 1 calc R U
C70 C 0.7337(3) 0.3296(11) 0.8429(7) 0.044(3) Uani 1 1 d . .
H70 H 0.7391 0.2510 0.8355 0.053 Uiso 1 1 calc R U
C71 C 0.7600(3) 0.4141(10) 0.8341(6) 0.033(2) Uani 1 1 d . .
C72 C 0.7966(3) 0.3797(10) 0.8126(7) 0.040(2) Uani 1 1 d . .
H72A H 0.8129 0.4192 0.8463 0.060 Uiso 1 1 calc R U
H72B H 0.8011 0.4009 0.7590 0.060 Uiso 1 1 calc R U
H72C H 0.7992 0.2967 0.8186 0.060 Uiso 1 1 calc R U
C73 C 0.7047(3) 0.6909(11) 0.8707(7) 0.040(3) Uani 1 1 d . .
H73A H 0.6874 0.6979 0.9114 0.060 Uiso 1 1 calc R U
H73B H 0.6949 0.7167 0.8218 0.060 Uiso 1 1 calc R U
H73C H 0.7247 0.7384 0.8836 0.060 Uiso 1 1 calc R U
C74 C 0.8859(3) 1.0458(11) 0.9450(7) 0.043(3) Uani 1 1 d . .
C75 C 0.7303(3) 0.9895(11) 0.7741(7) 0.044(3) Uani 1 1 d . .

loop_
_atom_site_aniso_label
_atom_site_aniso_U_11
_atom_site_aniso_U_22
_atom_site_aniso_U_33
_atom_site_aniso_U_23
_atom_site_aniso_U_13
_atom_site_aniso_U_12
Zr1 0.0148(4) 0.0460(5) 0.0234(5) -0.0001(4) -0.0026(3) 0.0012(3)
Zr2 0.0151(4) 0.0351(4) 0.0229(4) -0.0002(4) 0.0007(3) 0.0002(3)
F34A 0.061(5) 0.094(7) 0.083(7) -0.018(5) -0.026(5) 0.034(5)
F35A 0.062(6) 0.068(7) 0.29(2) 0.089(10) 0.035(9) 0.020(6)
F74A 0.047(4) 0.048(4) 0.060(4) -0.002(4) -0.005(3) -0.002(3)
F75A 0.033(4) 0.078(5) 0.060(5) 0.008(4) 0.005(3) 0.006(4)
F34B 0.071(6) 0.077(6) 0.103(8) -0.044(6) -0.012(6) 0.008(5)
F35B 0.051(5) 0.087(7) 0.094(7) 0.029(5) -0.009(5) -0.031(5)
F74B 0.050(4) 0.065(5) 0.042(4) -0.004(3) 0.000(3) -0.018(4)
F75B 0.047(4) 0.043(4) 0.064(5) 0.011(3) -0.014(3) 0.003(3)
F34C 0.035(4) 0.082(7) 0.123(9) -0.004(6) 0.020(5) 0.001(4)
F35C 0.088(7) 0.168(12) 0.058(6) 0.044(6) -0.012(5) -0.055(8)
F74C 0.038(4) 0.056(4) 0.074(5) -0.008(4) 0.015(4) -0.023(3)
F75C 0.061(5) 0.059(5) 0.065(5) 0.011(4) -0.030(4) -0.018(4)
N1 0.035(5) 0.055(6) 0.036(5) 0.003(4) -0.011(4) 0.001(5)
N2 0.029(5) 0.045(5) 0.050(6) 0.001(4) -0.004(4) 0.006(4)
N3 0.026(4) 0.041(5) 0.046(5) 0.015(4) -0.001(4) 0.001(4)
N4 0.022(4) 0.063(7) 0.044(5) 0.011(5) 0.004(4) -0.002(5)
N11 0.027(4) 0.042(5) 0.028(4) -0.002(4) 0.000(3) -0.001(4)
N12 0.033(5) 0.029(4) 0.031(4) 0.004(3) 0.005(3) 0.005(4)
N13 0.021(4) 0.033(4) 0.040(5) -0.005(4) 0.006(3) 0.002(3)
N14 0.025(4) 0.036(4) 0.027(4) -0.002(3) 0.001(3) -0.007(4)
O1 0.050(5) 0.050(5) 0.061(6) -0.001(4) -0.003(4) -0.009(4)
O2 0.066(6) 0.058(6) 0.054(6) -0.005(4) 0.028(5) 0.013(5)
O3 0.033(4) 0.047(4) 0.046(4) -0.011(4) -0.001(3) 0.003(4)
O4 0.048(5) 0.074(7) 0.060(6) -0.006(5) -0.018(5) -0.009(5)
O5 0.030(4) 0.058(5) 0.077(7) -0.004(5) 0.008(4) 0.003(4)
O6 0.026(4) 0.062(5) 0.042(5) 0.013(4) -0.006(3) -0.003(4)
O7 0.045(5) 0.057(5) 0.048(5) -0.005(4) 0.015(4) -0.003(4)
O8 0.037(4) 0.054(5) 0.066(6) 0.005(4) -0.012(4) 0.007(4)
O9 0.023(3) 0.047(4) 0.042(4) -0.006(4) 0.005(3) -0.003(3)
O10 0.065(6) 0.055(5) 0.036(4) 0.009(4) 0.008(4) 0.015(5)
O11 0.039(5) 0.035(4) 0.056(5) 0.004(4) 0.001(4) -0.003(4)
O12 0.026(4) 0.041(4) 0.029(4) 0.001(3) -0.006(3) 0.000(3)
S1 0.0361(14) 0.0525(17) 0.0448(15) -0.0064(13) -0.0009(12) -0.0002(13)
S2 0.0288(12) 0.0503(14) 0.0422(14) 0.0054(12) -0.0045(11) -0.0033(11)
S3 0.0252(12) 0.0420(13) 0.0420(15) -0.0018(10) 0.0052(10) -0.0051(10)
S4 0.0359(13) 0.0398(13) 0.0346(13) 0.0052(10) 0.0017(10) 0.0004(11)
C1 0.042(7) 0.098(12) 0.052(8) 0.002(8) -0.026(6) 0.015(8)
C2 0.028(5) 0.073(8) 0.029(6) -0.008(6) -0.019(5) 0.015(6)
C3 0.023(5) 0.066(8) 0.044(7) -0.011(6) -0.009(5) 0.001(5)
C4 0.025(5) 0.048(7) 0.057(8) -0.004(5) -0.009(5) -0.003(5)
C5 0.041(8) 0.077(11) 0.103(13) -0.017(9) -0.008(8) -0.034(8)
C6 0.050(7) 0.059(8) 0.044(7) -0.003(6) -0.016(6) 0.008(6)
C17 0.071(9) 0.047(7) 0.055(8) 0.004(6) -0.003(7) 0.007(7)
C7 0.054(8) 0.063(8) 0.050(8) 0.004(6) -0.012(6) 0.001(7)
C8 0.081(11) 0.061(9) 0.047(8) 0.006(6) -0.014(7) -0.016(8)
C9 0.110(14) 0.061(9) 0.048(8) 0.009(7) 0.001(9) 0.002(9)
C10 0.056(8) 0.072(9) 0.052(8) -0.002(7) 0.010(6) -0.004(7)
C11 0.050(7) 0.068(8) 0.031(6) -0.006(6) -0.004(5) 0.011(7)
C12 0.052(8) 0.070(8) 0.036(6) 0.004(6) 0.017(6) 0.018(7)
C13 0.080(10) 0.049(7) 0.044(7) 0.001(6) -0.013(7) 0.005(7)
C14 0.037(6) 0.049(6) 0.044(6) -0.007(5) -0.007(5) -0.001(5)
C15 0.046(7) 0.061(8) 0.054(8) 0.012(6) 0.003(6) 0.009(7)
C16 0.050(8) 0.059(8) 0.060(8) 0.016(6) 0.003(6) 0.018(6)
C18 0.038(7) 0.048(7) 0.062(8) -0.006(6) 0.000(6) 0.004(5)
C19 0.043(7) 0.045(6) 0.051(7) 0.006(5) -0.007(5) -0.007(6)
C21 0.024(5) 0.060(8) 0.054(7) 0.010(6) -0.008(5) -0.003(5)
C22 0.030(5) 0.047(6) 0.035(6) 0.011(5) -0.008(4) -0.007(5)
C23 0.035(7) 0.075(9) 0.035(6) 0.011(5) -0.010(5) -0.014(6)
C24 0.038(7) 0.052(7) 0.043(7) 0.010(5) 0.002(5) 0.005(5)
C25 0.051(8) 0.099(12) 0.039(7) -0.011(7) 0.010(6) -0.013(8)
C26 0.030(6) 0.058(8) 0.055(7) 0.009(6) 0.006(5) -0.004(6)
C27 0.023(5) 0.064(8) 0.058(8) -0.001(6) 0.011(5) 0.002(5)
C28 0.039(7) 0.054(8) 0.086(11) 0.012(7) 0.003(7) -0.002(6)
C29 0.037(7) 0.069(10) 0.112(14) 0.004(9) 0.013(8) -0.005(7)
C30 0.034(7) 0.063(9) 0.093(12) 0.006(8) 0.010(7) 0.005(6)
C31 0.040(7) 0.057(8) 0.050(7) 0.001(6) 0.004(5) 0.003(6)
C32 0.037(7) 0.061(8) 0.063(8) 0.003(6) 0.007(6) 0.000(6)
C33 0.026(6) 0.068(9) 0.062(8) 0.007(7) 0.005(6) 0.003(6)
C34 0.047(8) 0.072(10) 0.064(9) -0.018(7) -0.009(7) 0.011(7)
C35 0.044(7) 0.053(8) 0.082(11) 0.024(7) -0.009(7) -0.013(6)
C41 0.021(5) 0.046(6) 0.041(6) -0.008(5) 0.000(4) 0.005(5)
C42 0.033(5) 0.041(5) 0.023(5) -0.002(4) -0.002(4) -0.002(5)
C43 0.019(4) 0.041(6) 0.038(6) -0.012(4) 0.001(4) -0.002(4)
C44 0.031(5) 0.051(6) 0.024(5) 0.002(4) 0.005(4) -0.004(5)
C45 0.036(6) 0.048(7) 0.037(6) 0.000(5) 0.003(5) 0.003(5)
C46 0.024(5) 0.042(5) 0.034(5) -0.007(4) 0.005(4) -0.004(4)
C47 0.026(5) 0.059(7) 0.031(5) 0.000(5) -0.002(4) -0.006(5)
C48 0.029(5) 0.069(8) 0.037(6) -0.006(5) -0.005(5) -0.007(6)
C49 0.029(5) 0.052(7) 0.047(6) -0.016(5) 0.004(5) -0.007(5)
C50 0.040(6) 0.041(6) 0.041(6) -0.010(5) 0.015(5) -0.005(5)
C51 0.025(5) 0.042(6) 0.040(6) -0.006(5) 0.010(4) -0.004(4)
C52 0.038(6) 0.035(6) 0.051(7) 0.001(5) -0.003(5) 0.002(5)
C53 0.045(7) 0.050(7) 0.038(6) 0.001(5) -0.011(5) 0.009(6)
C54 0.023(5) 0.042(6) 0.041(6) 0.005(4) 0.002(4) 0.010(4)
C55 0.041(6) 0.052(7) 0.048(6) 0.006(6) -0.004(5) 0.008(5)
C56 0.050(7) 0.051(7) 0.058(8) 0.005(6) -0.012(6) 0.012(6)
C57 0.035(6) 0.050(7) 0.066(8) 0.001(6) -0.016(6) 0.006(5)
C58 0.026(5) 0.051(6) 0.059(7) 0.001(6) 0.001(5) 0.009(5)
C59 0.026(5) 0.035(5) 0.051(7) 0.002(4) -0.003(4) 0.000(4)
C61 0.031(6) 0.059(7) 0.045(6) -0.009(5) 0.003(5) 0.004(5)
C62 0.030(5) 0.035(5) 0.035(5) -0.002(4) 0.006(4) 0.001(4)
C63 0.028(5) 0.047(6) 0.034(6) 0.008(5) 0.007(4) 0.001(5)
C64 0.030(5) 0.028(5) 0.035(5) -0.007(4) 0.001(4) 0.001(4)
C65 0.041(6) 0.046(6) 0.036(6) -0.001(5) 0.005(5) -0.007(5)
C66 0.027(5) 0.048(6) 0.026(5) -0.001(4) -0.003(4) -0.004(5)
C67 0.019(5) 0.059(7) 0.035(6) 0.000(5) -0.004(4) -0.006(5)
C68 0.031(6) 0.073(9) 0.048(7) 0.000(6) 0.002(5) -0.024(6)
C69 0.036(6) 0.056(7) 0.051(7) 0.011(6) -0.003(5) -0.010(6)
C70 0.055(7) 0.040(6) 0.037(6) 0.001(5) 0.002(5) -0.006(6)
C71 0.028(5) 0.043(6) 0.028(5) -0.002(4) -0.007(4) -0.006(4)
C72 0.046(6) 0.039(6) 0.034(6) -0.014(4) -0.001(5) 0.003(5)
C73 0.021(5) 0.050(7) 0.049(7) 0.003(5) -0.002(5) -0.001(5)
C74 0.038(6) 0.044(6) 0.048(7) -0.006(5) 0.008(5) -0.006(5)
C75 0.046(7) 0.054(7) 0.034(6) 0.007(5) -0.013(5) -0.004(6)

loop_
_atom_type_symbol
_atom_type_description
_atom_type_scat_dispersion_real
_atom_type_scat_dispersion_imag
_atom_type_scat_source
C C 0.0181 0.0091 'International Tables Vol C Tables 4.2.6.8 and 6.1.1.4'
H H 0.0000 0.0000 'International Tables Vol C Tables 4.2.6.8 and 6.1.1.4'
F F 0.0727 0.0534 'International Tables Vol C Tables 4.2.6.8 and 6.1.1.4'
N N 0.0311 0.0180 'International Tables Vol C Tables 4.2.6.8 and 6.1.1.4'
O O 0.0492 0.0322 'International Tables Vol C Tables 4.2.6.8 and 6.1.1.4'
S S 0.3331 0.5567 'International Tables Vol C Tables 4.2.6.8 and 6.1.1.4'
Zr Zr -0.1862 2.2449 'International Tables Vol C Tables 4.2.6.8 and 6.1.1.4'

loop_
_geom_angle_atom_site_label_1
_geom_angle_atom_site_label_2
_geom_angle_atom_site_label_3
_geom_angle
_geom_angle_publ_flag
N2 ZR1 N4 94.3(4) y
N2 ZR1 N3 69.9(4) y
N4 ZR1 N3 80.0(4) y
N2 ZR1 O6 114.4(4) y
N4 ZR1 O6 138.6(4) y
N3 ZR1 O6 82.7(3) y
N2 ZR1 O3 150.4(3) y
N4 ZR1 O3 85.6(4) y
N3 ZR1 O3 138.6(4) y
O6 ZR1 O3 83.2(3) y
N2 ZR1 N1 77.8(4) y
N4 ZR1 N1 141.1(4) y
N3 ZR1 N1 129.7(4) y
O6 ZR1 N1 76.7(3) y
O3 ZR1 N1 83.8(4) y
N2 ZR1 C4 30.0(4) y
N4 ZR1 C4 81.5(4) y
N3 ZR1 C4 94.2(4) y
O6 ZR1 C4 137.2(4) y
O3 ZR1 C4 121.8(3) y
N1 ZR1 C4 72.8(4) y
N2 ZR1 C3 57.4(4) y
N4 ZR1 C3 87.4(4) y
N3 ZR1 C3 124.5(4) y
O6 ZR1 C3 132.7(4) y
O3 ZR1 C3 93.0(4) y
N1 ZR1 C3 56.0(4) y
C4 ZR1 C3 30.3(4) y
N2 ZR1 C24 115.9(4) y
N4 ZR1 C24 29.3(4) y
N3 ZR1 C24 72.0(4) y
O6 ZR1 C24 109.4(4) y
O3 ZR1 C24 76.5(3) y
N1 ZR1 C24 158.3(4) y
C4 ZR1 C24 110.1(4) y
C3 ZR1 C24 115.4(4) y
N2 ZR1 C23 119.2(4) y
N4 ZR1 C23 55.7(4) y
N3 ZR1 C23 54.8(4) y
O6 ZR1 C23 83.7(3) y
O3 ZR1 C23 85.0(4) y
N1 ZR1 C23 158.4(4) y
C4 ZR1 C23 128.7(4) y
C3 ZR1 C23 143.2(4) y
C24 ZR1 C23 28.6(4) y
N2 ZR1 C2 70.7(4) y
N4 ZR1 C2 113.9(4) y
N3 ZR1 C2 139.0(4) y
O6 ZR1 C2 103.8(4) y
O3 ZR1 C2 82.3(3) y
N1 ZR1 C2 27.5(4) y
C4 ZR1 C2 53.4(4) y
C3 ZR1 C2 29.6(4) y
C24 ZR1 C2 137.6(4) y
C23 ZR1 C2 164.3(4) y
N2 ZR1 C22 95.5(4) y
N4 ZR1 C22 72.6(3) y
N3 ZR1 C22 26.1(4) y
O6 ZR1 C22 75.3(3) y
O3 ZR1 C22 112.5(3) y
N1 ZR1 C22 145.4(3) y
C4 ZR1 C22 116.9(4) y
C3 ZR1 C22 145.6(4) y
C24 ZR1 C22 53.9(4) y
C23 ZR1 C22 30.3(4) y
C2 ZR1 C22 164.7(4) y
N12 ZR2 N13 69.8(3) y
N12 ZR2 O9 109.8(3) y
N13 ZR2 O9 82.8(3) y
N12 ZR2 N14 93.7(3) y
N13 ZR2 N14 79.3(3) y
O9 ZR2 N14 143.3(3) y
N12 ZR2 O12 158.6(3) y
N13 ZR2 O12 130.3(3) y
O9 ZR2 O12 82.9(3) y
N14 ZR2 O12 84.7(3) y
N12 ZR2 N11 77.7(3) y
N13 ZR2 N11 132.3(3) y
O9 ZR2 N11 76.4(3) y
N14 ZR2 N11 137.9(3) y
O12 ZR2 N11 89.2(3) y
N12 ZR2 C43 57.3(3) y
N13 ZR2 C43 123.1(3) y
O9 ZR2 C43 132.2(3) y
N14 ZR2 C43 84.2(3) y
O12 ZR2 C43 101.3(3) y
N11 ZR2 C43 56.3(3) y
N12 ZR2 C44 29.2(3) y
N13 ZR2 C44 91.9(3) y
O9 ZR2 C44 133.7(3) y
N14 ZR2 C44 79.0(3) y
O12 ZR2 C44 130.6(3) y
N11 ZR2 C44 73.8(3) y
C43 ZR2 C44 31.3(3) y
N12 ZR2 C64 114.9(3) y
N13 ZR2 C64 71.4(3) y
O9 ZR2 C64 114.7(3) y
N14 ZR2 C64 28.8(3) y
O12 ZR2 C64 72.2(3) y
N11 ZR2 C64 156.1(3) y
C43 ZR2 C64 111.8(3) y
C44 ZR2 C64 106.8(3) y
N12 ZR2 C63 119.0(3) y
N13 ZR2 C63 54.2(3) y
O9 ZR2 C63 86.8(3) y
N14 ZR2 C63 56.7(3) y
O12 ZR2 C63 77.7(3) y
N11 ZR2 C63 159.9(3) y
C43 ZR2 C63 140.9(3) y
C44 ZR2 C63 126.2(4) y
C64 ZR2 C63 30.0(3) y
N12 ZR2 C62 96.1(3) y
N13 ZR2 C62 26.7(3) y
O9 ZR2 C62 77.3(3) y
N14 ZR2 C62 72.3(3) y
O12 ZR2 C62 103.6(3) y
N11 ZR2 C62 148.9(3) y
C43 ZR2 C62 143.6(3) y
C44 ZR2 C62 114.8(3) y
C64 ZR2 C62 53.4(3) y
C63 ZR2 C62 29.0(3) y
N12 ZR2 C42 69.9(3) y
N13 ZR2 C42 138.7(3) y
O9 ZR2 C42 102.6(3) y
N14 ZR2 C42 112.0(3) y
O12 ZR2 C42 90.8(3) y
N11 ZR2 C42 26.3(3) y
C43 ZR2 C42 30.7(3) y
C44 ZR2 C42 54.7(3) y
C64 ZR2 C42 135.9(3) y
C63 ZR2 C42 164.3(3) y
C62 ZR2 C42 165.4(3) y
C2 N1 C6 125.1(10) y
C2 N1 ZR1 97.1(8) y
C6 N1 ZR1 137.2(8) y
C4 N2 C19 126.1(11) y
C4 N2 ZR1 95.5(8) y
C19 N2 ZR1 123.4(8) y
C22 N3 C14 130.3(10) y
C22 N3 ZR1 106.7(8) y
C14 N3 ZR1 120.7(8) y
C24 N4 C26 119.5(11) y
C24 N4 ZR1 99.9(8) y
C26 N4 ZR1 140.2(9) y
C42 N11 C46 118.9(9) y
C42 N11 ZR2 102.7(7) y
C46 N11 ZR2 138.1(7) y
C44 N12 C54 121.5(9) y
C44 N12 ZR2 96.8(7) y
C54 N12 ZR2 123.0(7) y
C62 N13 C59 132.0(9) y
C62 N13 ZR2 105.5(7) y
C59 N13 ZR2 119.7(7) y
C64 N14 C66 120.2(8) y
C64 N14 ZR2 100.3(6) y
C66 N14 ZR2 138.8(7) y
S1 O3 ZR1 141.1(5) y
S2 O6 ZR1 143.0(5) y
S3 O9 ZR2 146.0(5) y
S4 O12 ZR2 147.3(5) y
O2 S1 O1 120.4(6) y
O2 S1 O3 110.6(6) y
O1 S1 O3 114.3(5) y
O2 S1 C34 103.8(7) y
O1 S1 C34 103.8(7) y
O3 S1 C34 101.1(6) y
O4 S2 O5 119.0(6) y
O4 S2 O6 113.3(6) y
O5 S2 O6 111.8(6) y
O4 S2 C35 105.8(7) y
O5 S2 C35 102.9(7) y
O6 S2 C35 101.6(6) y
O7 S3 O8 118.2(6) y
O7 S3 O9 113.2(5) y
O8 S3 O9 112.5(5) y
O7 S3 C74 105.4(6) y
O8 S3 C74 104.6(6) y
O9 S3 C74 100.5(5) y
O10 S4 O11 116.5(6) y
O10 S4 O12 114.4(5) y
O11 S4 O12 113.7(5) y
O10 S4 C75 104.2(6) y
O11 S4 C75 104.1(5) y
O12 S4 C75 101.8(5) y
C2 C1 H1A 109.5 ?
C2 C1 H1B 109.5 ?
H1A C1 H1B 109.5 ?
C2 C1 H1C 109.5 ?
H1A C1 H1C 109.5 ?
H1B C1 H1C 109.5 ?
N1 C2 C3 120.7(11) y
N1 C2 C1 122.7(13) y
C3 C2 C1 116.6(11) y
N1 C2 ZR1 55.4(6) y
C3 C2 ZR1 69.0(6) y
C1 C2 ZR1 160.7(10) y
C4 C3 C2 123.2(12) y
C4 C3 ZR1 73.6(7) y
C2 C3 ZR1 81.4(7) y
C4 C3 H3 118.4 ?
C2 C3 H3 118.4 ?
ZR1 C3 H3 116.9 ?
N2 C4 C3 121.3(12) y
N2 C4 C5 120.5(12) y
C3 C4 C5 118.0(11) y
N2 C4 ZR1 54.5(6) y
C3 C4 ZR1 76.1(7) y
C5 C4 ZR1 142.7(10) y
C4 C5 H5A 109.5 ?
C4 C5 H5B 109.5 ?
H5A C5 H5B 109.5 ?
C4 C5 H5C 109.5 ?
H5A C5 H5C 109.5 ?
H5B C5 H5C 109.5 ?
C7 C6 C11 120.6(14) y
C7 C6 N1 122.9(13) y
C11 C6 N1 116.5(12) y
C16 C17 C18 112.5(12) y
C16 C17 H17A 109.1 ?
C18 C17 H17A 109.1 ?
C16 C17 H17B 109.1 ?
C18 C17 H17B 109.1 ?
H17A C17 H17B 107.8 ?
C6 C7 C8 120.0(15) y
C6 C7 C13 122.5(14) y
C8 C7 C13 117.3(14) y
C9 C8 C7 120.9(15) y
C9 C8 H8 119.6 ?
C7 C8 H8 119.6 ?
C10 C9 C8 119.8(16) y
C10 C9 H9 120.1 ?
C8 C9 H9 120.1 ?
C9 C10 C11 120.7(15) y
C9 C10 H10 119.7 ?
C11 C10 H10 119.7 ?
C6 C11 C10 118.0(13) y
C6 C11 C12 121.8(12) y
C10 C11 C12 120.1(12) y
C11 C12 H12A 109.5 ?
C11 C12 H12B 109.5 ?
H12A C12 H12B 109.5 ?
C11 C12 H12C 109.5 ?
H12A C12 H12C 109.5 ?
H12B C12 H12C 109.5 ?
C7 C13 H13A 109.5 ?
C7 C13 H13B 109.5 ?
H13A C13 H13B 109.5 ?
C7 C13 H13C 109.5 ?
H13A C13 H13C 109.5 ?
H13B C13 H13C 109.5 ?
N3 C14 C19 103.2(9) y
N3 C14 C15 119.7(11) y
C19 C14 C15 107.3(10) y
N3 C14 H14 108.7 ?
C19 C14 H14 108.7 ?
C15 C14 H14 108.7 ?
C16 C15 C14 107.8(11) y
C16 C15 H15A 110.1 ?
C14 C15 H15A 110.1 ?
C16 C15 H15B 110.1 ?
C14 C15 H15B 110.1 ?
H15A C15 H15B 108.5 ?
C17 C16 C15 113.9(12) y
C17 C16 H16A 108.8 ?
C15 C16 H16A 108.8 ?
C17 C16 H16B 108.8 ?
C15 C16 H16B 108.8 ?
H16A C16 H16B 107.7 ?
C19 C18 C17 108.5(12) y
C19 C18 H18A 110.0 ?
C17 C18 H18A 110.0 ?
C19 C18 H18B 110.0 ?
C17 C18 H18B 110.0 ?
H18A C18 H18B 108.4 ?
C18 C19 N2 116.2(11) y
C18 C19 C14 111.5(11) y
N2 C19 C14 104.9(10) y
C18 C19 H19 108.0 ?
N2 C19 H19 108.0 ?
C14 C19 H19 108.0 ?
C22 C21 H21A 109.5 ?
C22 C21 H21B 109.5 ?
H21A C21 H21B 109.5 ?
C22 C21 H21C 109.5 ?
H21A C21 H21C 109.5 ?
H21B C21 H21C 109.5 ?
N3 C22 C23 115.3(10) y
N3 C22 C21 126.2(12) y
C23 C22 C21 118.5(11) y
N3 C22 ZR1 47.2(6) y
C23 C22 ZR1 72.9(6) y
C21 C22 ZR1 157.5(8) y
C24 C23 C22 126.2(13) y
C24 C23 ZR1 74.5(7) y
C22 C23 ZR1 76.8(7) y
C24 C23 H23 116.9 ?
C22 C23 H23 116.9 ?
ZR1 C23 H23 123.2 ?
N4 C24 C23 120.5(12) y
N4 C24 C25 120.5(12) y
C23 C24 C25 118.9(13) y
N4 C24 ZR1 50.8(6) y
C23 C24 ZR1 76.8(7) y
C25 C24 ZR1 153.0(10) y
C24 C25 H25A 109.5 ?
C24 C25 H25B 109.5 ?
H25A C25 H25B 109.5 ?
C24 C25 H25C 109.5 ?
H25A C25 H25C 109.5 ?
H25B C25 H25C 109.5 ?
C31 C26 C27 123.7(12) y
C31 C26 N4 115.4(11) y
C27 C26 N4 120.9(12) y
C28 C27 C26 115.9(13) y
C28 C27 C33 118.7(12) y
C26 C27 C33 125.3(12) y
C29 C28 C27 122.9(14) y
C29 C28 H28 118.6 ?
C27 C28 H28 118.6 ?
C28 C29 C30 119.8(15) y
C28 C29 H29 120.1 ?
C30 C29 H29 120.1 ?
C29 C30 C31 119.2(15) y
C29 C30 H30 120.4 ?
C31 C30 H30 120.4 ?
C26 C31 C30 118.0(12) y
C26 C31 C32 124.9(12) y
C30 C31 C32 116.9(13) y
C31 C32 H32A 109.5 ?
C31 C32 H32B 109.5 ?
H32A C32 H32B 109.5 ?
C31 C32 H32C 109.5 ?
H32A C32 H32C 109.5 ?
H32B C32 H32C 109.5 ?
C27 C33 H33A 109.5 ?
C27 C33 H33B 109.5 ?
H33A C33 H33B 109.5 ?
C27 C33 H33C 109.5 ?
H33A C33 H33C 109.5 ?
H33B C33 H33C 109.5 ?
F34A C34 F34C 107.4(13) y
F34A C34 F34B 107.1(14) y
F34C C34 F34B 108.3(13) y
F34A C34 S1 114.1(10) y
F34C C34 S1 112.0(12) y
F34B C34 S1 107.7(10) y
F35A C35 F35B 108.6(14) y
F35A C35 F35C 105.3(15) y
F35B C35 F35C 108.7(13) y
F35A C35 S2 111.8(12) y
F35B C35 S2 110.6(10) y
F35C C35 S2 111.6(11) y
C42 C41 H41A 109.5 ?
C42 C41 H41B 109.5 ?
H41A C41 H41B 109.5 ?
C42 C41 H41C 109.5 ?
H41A C41 H41C 109.5 ?
H41B C41 H41C 109.5 ?
N11 C42 C41 126.1(10) y
N11 C42 C43 116.1(9) y
C41 C42 C43 117.7(9) y
N11 C42 ZR2 51.0(5) y
C41 C42 ZR2 168.1(8) y
C43 C42 ZR2 67.3(6) y
C44 C43 C42 121.8(9) y
C44 C43 ZR2 74.5(6) y
C42 C43 ZR2 82.0(6) y
C44 C43 H43 119.1 ?
C42 C43 H43 119.1 ?
ZR2 C43 H43 114.6 ?
N12 C44 C43 118.2(10) y
N12 C44 C45 124.5(10) y
C43 C44 C45 117.3(9) y
N12 C44 ZR2 54.0(5) y
C43 C44 ZR2 74.2(6) y
C45 C44 ZR2 145.4(8) y
C44 C45 H45A 109.5 ?
C44 C45 H45B 109.5 ?
H45A C45 H45B 109.5 ?
C44 C45 H45C 109.5 ?
H45A C45 H45C 109.5 ?
H45B C45 H45C 109.5 ?
C51 C46 C47 121.9(10) y
C51 C46 N11 120.6(10) y
C47 C46 N11 117.4(10) y
C48 C47 C46 118.4(12) y
C48 C47 C53 120.6(11) y
C46 C47 C53 121.0(10) y
C47 C48 C49 120.2(11) y
C47 C48 H48 119.9 ?
C49 C48 H48 119.9 ?
C50 C49 C48 122.1(11) y
C50 C49 H49 119.0 ?
C48 C49 H49 119.0 ?
C49 C50 C51 120.7(12) y
C49 C50 H50 119.7 ?
C51 C50 H50 119.7 ?
C46 C51 C50 116.6(11) y
C46 C51 C52 124.1(10) y
C50 C51 C52 119.2(11) y
C51 C52 H52A 109.5 ?
C51 C52 H52B 109.5 ?
H52A C52 H52B 109.5 ?
C51 C52 H52C 109.5 ?
H52A C52 H52C 109.5 ?
H52B C52 H52C 109.5 ?
C47 C53 H53A 109.5 ?
C47 C53 H53B 109.5 ?
H53A C53 H53B 109.5 ?
C47 C53 H53C 109.5 ?
H53A C53 H53C 109.5 ?
H53B C53 H53C 109.5 ?
N12 C54 C55 116.4(10) y
N12 C54 C59 104.7(8) y
C55 C54 C59 109.5(9) y
N12 C54 H54 108.7 ?
C55 C54 H54 108.7 ?
C59 C54 H54 108.7 ?
C54 C55 C56 108.3(11) y
C54 C55 H55A 110.0 ?
C56 C55 H55A 110.0 ?
C54 C55 H55B 110.0 ?
C56 C55 H55B 110.0 ?
H55A C55 H55B 108.4 ?
C57 C56 C55 111.3(11) y
C57 C56 H56A 109.4 ?
C55 C56 H56A 109.4 ?
C57 C56 H56B 109.4 ?
C55 C56 H56B 109.4 ?
H56A C56 H56B 108.0 ?
C58 C57 C56 113.4(10) y
C58 C57 H57A 108.9 ?
C56 C57 H57A 108.9 ?
C58 C57 H57B 108.9 ?
C56 C57 H57B 108.9 ?
H57A C57 H57B 107.7 ?
C57 C58 C59 108.9(11) y
C57 C58 H58A 109.9 ?
C59 C58 H58A 109.9 ?
C57 C58 H58B 109.9 ?
C59 C58 H58B 109.9 ?
H58A C58 H58B 108.3 ?
N13 C59 C58 119.0(10) y
N13 C59 C54 103.5(8) y
C58 C59 C54 107.6(9) y
N13 C59 H59 108.8 ?
C58 C59 H59 108.8 ?
C54 C59 H59 108.8 ?
C62 C61 H61A 109.5 ?
C62 C61 H61B 109.5 ?
H61A C61 H61B 109.5 ?
C62 C61 H61C 109.5 ?
H61A C61 H61C 109.5 ?
H61B C61 H61C 109.5 ?
N13 C62 C63 117.8(9) y
N13 C62 C61 124.1(10) y
C63 C62 C61 118.1(10) y
N13 C62 ZR2 47.8(5) y
C63 C62 ZR2 74.8(6) y
C61 C62 ZR2 154.2(8) y
C62 C63 C64 123.6(10) y
C62 C63 ZR2 76.1(6) y
C64 C63 ZR2 73.7(6) y
C62 C63 H63 118.2 ?
C64 C63 H63 118.2 ?
ZR2 C63 H63 123.4 ?
N14 C64 C63 120.8(9) y
N14 C64 C65 121.6(9) y
C63 C64 C65 117.6(9) y
N14 C64 ZR2 50.9(5) y
C63 C64 ZR2 76.4(6) y
C65 C64 ZR2 153.6(8) y
C64 C65 H65A 109.5 ?
C64 C65 H65B 109.5 ?
H65A C65 H65B 109.5 ?
C64 C65 H65C 109.5 ?
H65A C65 H65C 109.5 ?
H65B C65 H65C 109.5 ?
C71 C66 N14 117.0(9) y
C71 C66 C67 121.8(10) y
N14 C66 C67 121.0(10) y
C68 C67 C66 116.9(12) y
C68 C67 C73 119.8(11) y
C66 C67 C73 123.3(10) y
C69 C68 C67 121.8(12) y
C69 C68 H68 119.1 ?
C67 C68 H68 119.1 ?
C70 C69 C68 120.7(12) y
C70 C69 H69 119.6 ?
C68 C69 H69 119.6 ?
C69 C70 C71 120.7(11) y
C69 C70 H70 119.6 ?
C71 C70 H70 119.6 ?
C66 C71 C70 118.1(10) y
C66 C71 C72 121.1(10) y
C70 C71 C72 120.8(10) y
C71 C72 H72A 109.5 ?
C71 C72 H72B 109.5 ?
H72A C72 H72B 109.5 ?
C71 C72 H72C 109.5 ?
H72A C72 H72C 109.5 ?
H72B C72 H72C 109.5 ?
C67 C73 H73A 109.5 ?
C67 C73 H73B 109.5 ?
H73A C73 H73B 109.5 ?
C67 C73 H73C 109.5 ?
H73A C73 H73C 109.5 ?
H73B C73 H73C 109.5 ?
F74B C74 F74A 109.3(10) y
F74B C74 F74C 107.9(10) y
F74A C74 F74C 106.5(10) y
F74B C74 S3 112.4(9) y
F74A C74 S3 111.6(8) y
F74C C74 S3 109.0(8) y
F75A C75 F75C 109.0(11) y
F75A C75 F75B 109.0(11) y
F75C C75 F75B 107.2(9) y
F75A C75 S4 111.8(8) y
F75C C75 S4 110.4(9) y
F75B C75 S4 109.4(9) y

loop_
_geom_bond_atom_site_label_1
_geom_bond_atom_site_label_2
_geom_bond_distance
_geom_bond_publ_flag
Zr1 N2 2.124(10) y
Zr1 N4 2.162(9) y
Zr1 N3 2.166(9) y
Zr1 O6 2.197(8) y
Zr1 O3 2.235(8) y
Zr1 N1 2.307(10) y
Zr1 C4 2.596(12) y
Zr1 C3 2.626(11) y
Zr1 C24 2.748(13) y
Zr1 C23 2.776(13) y
Zr1 C2 2.782(11) y
Zr1 C22 2.828(11) y
Zr2 N12 2.167(8) y
Zr2 N13 2.169(8) y
Zr2 O9 2.179(7) y
Zr2 N14 2.185(8) y
Zr2 O12 2.263(7) y
Zr2 N11 2.271(9) y
Zr2 C43 2.656(11) y
Zr2 C44 2.660(11) y
Zr2 C64 2.770(10) y
Zr2 C63 2.805(11) y
Zr2 C62 2.822(10) y
Zr2 C42 2.852(11) y
F34a C34 1.293(18) y
F35a C35 1.280(18) y
F74a C74 1.341(15) y
F75a C75 1.310(15) y
F34b C34 1.350(17) y
F35b C35 1.318(16) y
F74b C74 1.307(14) y
F75b C75 1.340(14) y
F34c C34 1.323(19) y
F35c C35 1.32(2) y
F74c C74 1.359(14) y
F75c C75 1.325(14) y
N1 C2 1.295(15) y
N1 C6 1.431(18) y
N2 C4 1.302(14) y
N2 C19 1.500(16) y
N3 C22 1.300(15) y
N3 C14 1.447(16) y
N4 C24 1.365(18) y
N4 C26 1.429(15) y
N11 C42 1.295(14) y
N11 C46 1.443(13) y
N12 C44 1.308(14) y
N12 C54 1.475(13) y
N13 C62 1.316(14) y
N13 C59 1.455(14) y
N14 C64 1.356(14) y
N14 C66 1.418(13) y
O1 S1 1.434(10) y
O2 S1 1.393(10) y
O3 S1 1.502(8) y
O4 S2 1.429(10) y
O5 S2 1.451(10) y
O6 S2 1.466(8) y
O7 S3 1.419(9) y
O8 S3 1.436(9) y
O9 S3 1.485(7) y
O10 S4 1.429(9) y
O11 S4 1.450(9) y
O12 S4 1.482(7) y
S1 C34 1.827(15) y
S2 C35 1.807(14) y
S3 C74 1.820(13) y
S4 C75 1.841(13) y
C1 C2 1.557(16) y
C1 H1a 0.9600 ?
C1 H1b 0.9600 ?
C1 H1c 0.9600 ?
C2 C3 1.39(2) y
C3 C4 1.364(18) y
C3 H3 0.9300 ?
C4 C5 1.597(19) y
C5 H5a 0.9600 ?
C5 H5b 0.9600 ?
C5 H5c 0.9600 ?
C6 C7 1.37(2) y
C6 C11 1.398(19) y
C17 C16 1.52(2) y
C17 C18 1.532(18) y
C17 H17a 0.9700 ?
C17 H17b 0.9700 ?
C7 C8 1.40(2) y
C7 C13 1.51(2) y
C8 C9 1.38(2) y
C8 H8 0.9300 ?
C9 C10 1.36(2) y
C9 H9 0.9300 ?
C10 C11 1.44(2) y
C10 H10 0.9300 ?
C11 C12 1.48(2) y
C12 H12a 0.9600 ?
C12 H12b 0.9600 ?
C12 H12c 0.9600 ?
C13 H13a 0.9600 ?
C13 H13b 0.9600 ?
C13 H13c 0.9600 ?
C14 C19 1.538(16) y
C14 C15 1.554(18) y
C14 H14 0.9800 ?
C15 C16 1.53(2) y
C15 H15a 0.9700 ?
C15 H15b 0.9700 ?
C16 H16a 0.9700 ?
C16 H16b 0.9700 ?
C18 C19 1.489(18) y
C18 H18a 0.9700 ?
C18 H18b 0.9700 ?
C19 H19 0.9800 ?
C21 C22 1.488(15) y
C21 H21a 0.9600 ?
C21 H21b 0.9600 ?
C21 H21c 0.9600 ?
C22 C23 1.467(19) y
C23 C24 1.366(19) y
C23 H23 0.9300 ?
C24 C25 1.514(19) y
C25 H25a 0.9600 ?
C25 H25b 0.9600 ?
C25 H25c 0.9600 ?
C26 C31 1.373(18) y
C26 C27 1.407(17) y
C27 C28 1.401(19) y
C27 C33 1.45(2) y
C28 C29 1.38(2) y
C28 H28 0.9300 ?
C29 C30 1.39(2) y
C29 H29 0.9300 ?
C30 C31 1.45(2) y
C30 H30 0.9300 ?
C31 C32 1.471(19) y
C32 H32a 0.9600 ?
C32 H32b 0.9600 ?
C32 H32c 0.9600 ?
C33 H33a 0.9600 ?
C33 H33b 0.9600 ?
C33 H33c 0.9600 ?
C41 C42 1.469(15) y
C41 H41a 0.9600 ?
C41 H41b 0.9600 ?
C41 H41c 0.9600 ?
C42 C43 1.471(15) y
C43 C44 1.433(16) y
C43 H43 0.9300 ?
C44 C45 1.519(16) y
C45 H45a 0.9600 ?
C45 H45b 0.9600 ?
C45 H45c 0.9600 ?
C46 C51 1.409(16) y
C46 C47 1.415(15) y
C47 C48 1.367(17) y
C47 C53 1.518(17) y
C48 C49 1.393(19) y
C48 H48 0.9300 ?
C49 C50 1.344(18) y
C49 H49 0.9300 ?
C50 C51 1.420(16) y
C50 H50 0.9300 ?
C51 C52 1.456(16) y
C52 H52a 0.9600 ?
C52 H52b 0.9600 ?
C52 H52c 0.9600 ?
C53 H53a 0.9600 ?
C53 H53b 0.9600 ?
C53 H53c 0.9600 ?
C54 C55 1.496(16) y
C54 C59 1.551(15) y
C54 H54 0.9800 ?
C55 C56 1.543(17) y
C55 H55a 0.9700 ?
C55 H55b 0.9700 ?
C56 C57 1.53(2) y
C56 H56a 0.9700 ?
C56 H56b 0.9700 ?
C57 C58 1.510(18) y
C57 H57a 0.9700 ?
C57 H57b 0.9700 ?
C58 C59 1.546(16) y
C58 H58a 0.9700 ?
C58 H58b 0.9700 ?
C59 H59 0.9800 ?
C61 C62 1.483(15) y
C61 H61a 0.9600 ?
C61 H61b 0.9600 ?
C61 H61c 0.9600 ?
C62 C63 1.411(15) y
C63 C64 1.442(15) y
C63 H63 0.9300 ?
C64 C65 1.501(16) y
C65 H65a 0.9600 ?
C65 H65b 0.9600 ?
C65 H65c 0.9600 ?
C66 C71 1.400(16) y
C66 C67 1.428(15) y
C67 C68 1.393(16) y
C67 C73 1.493(18) y
C68 C69 1.38(2) y
C68 H68 0.9300 ?
C69 C70 1.376(18) y
C69 H69 0.9300 ?
C70 C71 1.402(16) y
C70 H70 0.9300 ?
C71 C72 1.492(16) y
C72 H72a 0.9600 ?
C72 H72b 0.9600 ?
C72 H72c 0.9600 ?
C73 H73a 0.9600 ?
C73 H73b 0.9600 ?
C73 H73c 0.9600 ?

loop_
_geom_torsion_atom_site_label_1
_geom_torsion_atom_site_label_2
_geom_torsion_atom_site_label_3
_geom_torsion_atom_site_label_4
_geom_torsion
_geom_torsion_publ_flag
ZR1 O3 S1 O2 -63.9(10) y
ZR1 O3 S1 O1 75.8(10) y
ZR1 O3 S1 C34 -173.4(9) y
ZR1 O6 S2 O4 -75.5(11) y
ZR1 O6 S2 O5 62.3(11) y
ZR1 O6 S2 C35 171.5(10) y
ZR2 O9 S3 O7 65.4(11) y
ZR2 O9 S3 O8 -71.8(10) y
ZR2 O9 S3 C74 177.4(9) y
ZR2 O12 S4 O10 48.7(10) y
ZR2 O12 S4 O11 -88.4(9) y
ZR2 O12 S4 C75 160.3(8) y
C6 N1 C2 C3 163.6(12) y
ZR1 N1 C2 C3 -23.6(13) y
C6 N1 C2 C1 -16(2) y
ZR1 N1 C2 C1 156.9(11) y
C6 N1 C2 ZR1 -172.8(15) y
N1 C2 C3 C4 -43.3(19) y
C1 C2 C3 C4 136.3(13) y
ZR1 C2 C3 C4 -64.0(11) y
N1 C2 C3 ZR1 20.7(12) y
C1 C2 C3 ZR1 -159.8(11) y
C19 N2 C4 C3 177.9(12) y
ZR1 N2 C4 C3 38.9(14) y
C19 N2 C4 C5 4(2) y
ZR1 N2 C4 C5 -135.5(12) y
C19 N2 C4 ZR1 139.0(14) y
C2 C3 C4 N2 36.0(19) y
ZR1 C3 C4 N2 -31.8(11) y
C2 C3 C4 C5 -149.5(13) y
ZR1 C3 C4 C5 142.7(13) y
C2 C3 C4 ZR1 67.8(11) y
C2 N1 C6 C7 78.0(18) y
ZR1 N1 C6 C7 -91.4(16) y
C2 N1 C6 C11 -103.2(15) y
ZR1 N1 C6 C11 87.3(15) y
C11 C6 C7 C8 0(2) y
N1 C6 C7 C8 179.0(12) y
C11 C6 C7 C13 -174.8(13) y
N1 C6 C7 C13 4(2) y
C6 C7 C8 C9 2(2) y
C13 C7 C8 C9 177.0(14) y
C7 C8 C9 C10 -3(3) y
C8 C9 C10 C11 2(3) y
C7 C6 C11 C10 -1(2) y
N1 C6 C11 C10 -179.9(11) y
C7 C6 C11 C12 174.2(13) y
N1 C6 C11 C12 -4.7(18) y
C9 C10 C11 C6 0(2) y
C9 C10 C11 C12 -175.2(15) y
C22 N3 C14 C19 153.7(11) y
ZR1 N3 C14 C19 -46.2(11) y
C22 N3 C14 C15 34.6(18) y
ZR1 N3 C14 C15 -165.3(9) y
N3 C14 C15 C16 176.4(11) y
C19 C14 C15 C16 59.5(14) y
C18 C17 C16 C15 51.7(16) y
C14 C15 C16 C17 -54.6(15) y
C16 C17 C18 C19 -52.8(16) y
C17 C18 C19 N2 -178.6(11) y
C17 C18 C19 C14 61.3(14) y
C4 N2 C19 C18 82.6(16) y
ZR1 N2 C19 C18 -148.9(9) y
C4 N2 C19 C14 -153.8(12) y
ZR1 N2 C19 C14 -25.3(13) y
N3 C14 C19 C18 166.6(10) y
C15 C14 C19 C18 -66.1(13) y
N3 C14 C19 N2 40.1(12) y
C15 C14 C19 N2 167.4(10) y
C14 N3 C22 C23 -169.7(11) y
ZR1 N3 C22 C23 28.1(11) y
C14 N3 C22 C21 10.2(19) y
ZR1 N3 C22 C21 -152.0(10) y
C14 N3 C22 ZR1 162.2(14) y
N3 C22 C23 C24 38.1(17) y
C21 C22 C23 C24 -141.9(13) y
ZR1 C22 C23 C24 59.2(12) y
N3 C22 C23 ZR1 -21.2(9) y
C21 C22 C23 ZR1 158.9(10) y
C26 N4 C24 C23 151.5(12) y
ZR1 N4 C24 C23 -34.7(13) y
C26 N4 C24 C25 -25.2(18) y
ZR1 N4 C24 C25 148.6(11) y
C26 N4 C24 ZR1 -173.8(14) y
C22 C23 C24 N4 -33.3(19) y
ZR1 C23 C24 N4 26.9(11) y
C22 C23 C24 C25 143.5(13) y
ZR1 C23 C24 C25 -156.3(13) y
C22 C23 C24 ZR1 -60.2(12) y
C24 N4 C26 C31 -70.8(16) y
ZR1 N4 C26 C31 118.7(14) y
C24 N4 C26 C27 108.6(15) y
ZR1 N4 C26 C27 -62(2) y
C31 C26 C27 C28 -7(2) y
N4 C26 C27 C28 173.3(13) y
C31 C26 C27 C33 169.3(14) y
N4 C26 C27 C33 -10(2) y
C26 C27 C28 C29 2(2) y
C33 C27 C28 C29 -175.3(16) y
C27 C28 C29 C30 5(3) y
C28 C29 C30 C31 -7(3) y
C27 C26 C31 C30 6(2) y
N4 C26 C31 C30 -174.8(13) y
C27 C26 C31 C32 179.8(14) y
N4 C26 C31 C32 -1(2) y
C29 C30 C31 C26 2(2) y
C29 C30 C31 C32 -172.9(16) y
O2 S1 C34 F34A -172.6(12) y
O1 S1 C34 F34A 60.7(13) y
O3 S1 C34 F34A -57.9(13) y
O2 S1 C34 F34C -50.3(12) y
O1 S1 C34 F34C -177.0(10) y
O3 S1 C34 F34C 64.4(11) y
O2 S1 C34 F34B 68.7(13) y
O1 S1 C34 F34B -58.0(12) y
O3 S1 C34 F34B -176.6(11) y
O4 S2 C35 F35A -70.3(15) y
O5 S2 C35 F35A 164.2(14) y
O6 S2 C35 F35A 48.3(15) y
O4 S2 C35 F35B 50.9(14) y
O5 S2 C35 F35B -74.6(13) y
O6 S2 C35 F35B 169.5(12) y
O4 S2 C35 F35C 172.1(10) y
O5 S2 C35 F35C 46.5(12) y
O6 S2 C35 F35C -69.3(12) y
C46 N11 C42 C41 9.6(17) y
ZR2 N11 C42 C41 -165.5(9) y
C46 N11 C42 C43 -166.9(9) y
ZR2 N11 C42 C43 18.0(11) y
C46 N11 C42 ZR2 175.1(12) y
N11 C42 C43 C44 51.1(15) y
C41 C42 C43 C44 -125.7(11) y
ZR2 C42 C43 C44 66.2(9) y
N11 C42 C43 ZR2 -15.1(9) y
C41 C42 C43 ZR2 168.1(9) y
C54 N12 C44 C43 -175.3(9) y
ZR2 N12 C44 C43 -39.6(10) y
C54 N12 C44 C45 1.6(16) y
ZR2 N12 C44 C45 137.4(10) y
C54 N12 C44 ZR2 -135.7(11) y
C42 C43 C44 N12 -37.7(15) y
ZR2 C43 C44 N12 32.4(9) y
C42 C43 C44 C45 145.2(10) y
ZR2 C43 C44 C45 -144.8(9) y
C42 C43 C44 ZR2 -70.1(9) y
C42 N11 C46 C51 -88.5(13) y
ZR2 N11 C46 C51 84.4(13) y
C42 N11 C46 C47 87.6(12) y
ZR2 N11 C46 C47 -99.6(12) y
C51 C46 C47 C48 -2.7(16) y
N11 C46 C47 C48 -178.7(10) y
C51 C46 C47 C53 176.4(10) y
N11 C46 C47 C53 0.4(15) y
C46 C47 C48 C49 -0.9(17) y
C53 C47 C48 C49 179.9(11) y
C47 C48 C49 C50 2.2(18) y
C48 C49 C50 C51 0.4(18) y
C47 C46 C51 C50 5.0(15) y
N11 C46 C51 C50 -179.1(9) y
C47 C46 C51 C52 -177.2(10) y
N11 C46 C51 C52 -1.4(16) y
C49 C50 C51 C46 -3.8(16) y
C49 C50 C51 C52 178.3(11) y
C44 N12 C54 C55 -88.8(13) y
ZR2 N12 C54 C55 147.0(9) y
C44 N12 C54 C59 150.2(10) y
ZR2 N12 C54 C59 26.0(11) y
N12 C54 C55 C56 178.4(10) y
C59 C54 C55 C56 -63.1(13) y
C54 C55 C56 C57 55.9(14) y
C55 C56 C57 C58 -53.1(15) y
C56 C57 C58 C59 55.0(14) y
C62 N13 C59 C58 -35.1(17) y
ZR2 N13 C59 C58 166.7(8) y
C62 N13 C59 C54 -154.4(11) y
ZR2 N13 C59 C54 47.5(10) y
C57 C58 C59 N13 -176.8(10) y
C57 C58 C59 C54 -59.7(12) y
N12 C54 C59 N13 -41.7(11) y
C55 C54 C59 N13 -167.2(9) y
N12 C54 C59 C58 -168.5(9) y
C55 C54 C59 C58 66.0(12) y
C59 N13 C62 C63 171.0(11) y
ZR2 N13 C62 C63 -28.7(12) y
C59 N13 C62 C61 -11.6(18) y
ZR2 N13 C62 C61 148.7(10) y
C59 N13 C62 ZR2 -160.4(14) y
N13 C62 C63 C64 -37.7(16) y
C61 C62 C63 C64 144.8(11) y
ZR2 C62 C63 C64 -59.2(10) y
N13 C62 C63 ZR2 21.6(9) y
C61 C62 C63 ZR2 -155.9(10) y
C66 N14 C64 C63 -154.7(10) y
ZR2 N14 C64 C63 33.0(11) y
C66 N14 C64 C65 23.6(15) y
ZR2 N14 C64 C65 -148.7(9) y
C66 N14 C64 ZR2 172.3(11) y
C62 C63 C64 N14 34.6(16) y
ZR2 C63 C64 N14 -25.8(8) y
C62 C63 C64 C65 -143.7(11) y
ZR2 C63 C64 C65 155.9(9) y
C62 C63 C64 ZR2 60.4(10) y
C64 N14 C66 C71 78.7(12) y
ZR2 N14 C66 C71 -112.8(11) y
C64 N14 C66 C67 -106.0(12) y
ZR2 N14 C66 C67 62.5(15) y
C71 C66 C67 C68 1.5(16) y
N14 C66 C67 C68 -173.6(10) y
C71 C66 C67 C73 -176.1(10) y
N14 C66 C67 C73 8.8(16) y
C66 C67 C68 C69 -1.0(18) y
C73 C67 C68 C69 176.7(12) y
C67 C68 C69 C70 0(2) y
C68 C69 C70 C71 1.2(19) y
N14 C66 C71 C70 174.6(9) y
C67 C66 C71 C70 -0.7(15) y
N14 C66 C71 C72 -6.3(14) y
C67 C66 C71 C72 178.4(10) y
C69 C70 C71 C66 -0.7(17) y
C69 C70 C71 C72 -179.8(11) y
O7 S3 C74 F74B -173.9(8) y
O8 S3 C74 F74B -48.6(10) y
O9 S3 C74 F74B 68.2(9) y
O7 S3 C74 F74A 62.9(9) y
O8 S3 C74 F74A -171.8(8) y
O9 S3 C74 F74A -55.0(9) y
O7 S3 C74 F74C -54.5(10) y
O8 S3 C74 F74C 70.9(10) y
O9 S3 C74 F74C -172.3(8) y
O10 S4 C75 F75A 171.8(9) y
O11 S4 C75 F75A -65.7(10) y
O12 S4 C75 F75A 52.7(10) y
O10 S4 C75 F75C 50.4(9) y
O11 S4 C75 F75C 172.8(8) y
O12 S4 C75 F75C -68.8(9) y
O10 S4 C75 F75B -67.3(9) y
O11 S4 C75 F75B 55.2(9) y
O12 S4 C75 F75B 173.5(8) y
